data_4034998
loop_
_publ_author_name
'Wu, Sheng-Li'
'Gao, Xiang'

_publ_section_title
;
 Copper-Catalyzed Aerobic Oxidative Reaction of C<sub>60</sub> with
 Aliphatic Primary Amines and CS<sub>2</sub>.
;
_journal_issue 4
_journal_name_full 'The Journal of organic chemistry'
_journal_page_first 2125
_journal_page_last 2130
_journal_paper_doi 10.1021/acs.joc.7b03061
_journal_volume 83
_journal_year 2018
_chemical_formula_moiety '2(C32.5 H4.5 N0.5 S), 2(C0.25 S0.5)'
_chemical_formula_sum 'C65.5 H9 N S3'
_chemical_formula_weight 905.92
_space_group_crystal_system monoclinic
_space_group_IT_number 11
_space_group_name_Hall '-P 2yb'
_space_group_name_H-M_alt 'P 1 21/m 1'
_atom_sites_solution_hydrogens geom
_atom_sites_solution_primary direct
_atom_sites_solution_secondary difmap
_audit_creation_date 2015-05-29
_audit_creation_method
;
  Olex2 1.1
  (compiled 2011.02.15 svn.r1672, GUI svn.r3494)
;
_cell_angle_alpha 90.00
_cell_angle_beta 106.462(11)
_cell_angle_gamma 90.00
_cell_formula_units_Z 2
_cell_length_a 10.0873(8)
_cell_length_b 13.9444(13)
_cell_length_c 12.7124(19)
_cell_measurement_reflns_used 1867
_cell_measurement_temperature 103.3
_cell_measurement_theta_max 29.6403
_cell_measurement_theta_min 3.0314
_cell_volume 1714.8(3)
_computing_cell_refinement
;
CrysAlisPro, Agilent Technologies,
Version 1.171.35.11 (release 16-05-2011 CrysAlis171 .NET)
(compiled May 16 2011,17:55:39)
;
_computing_data_collection
;
CrysAlisPro, Agilent Technologies,
Version 1.171.35.11 (release 16-05-2011 CrysAlis171 .NET)
(compiled May 16 2011,17:55:39)
;
_computing_data_reduction
;
CrysAlisPro, Agilent Technologies,
Version 1.171.35.11 (release 16-05-2011 CrysAlis171 .NET)
(compiled May 16 2011,17:55:39)
;
_computing_molecular_graphics
;
O. V. Dolomanov, L. J. Bourhis, R. J. Gildea, J. A. K. Howard and H. Puschmann,
OLEX2: a complete structure solution, refinement and analysis program.
J. Appl. Cryst. (2009). 42, 339-341.
;
_computing_publication_material
;
O. V. Dolomanov, L. J. Bourhis, R. J. Gildea, J. A. K. Howard and H. Puschmann,
OLEX2: a complete structure solution, refinement and analysis program.
J. Appl. Cryst. (2009). 42, 339-341.
;
_computing_structure_refinement 'SHELXL-97 (Sheldrick, 1997)'
_computing_structure_solution 'A short history of SHELX (Sheldrick, 2007)/Bruker'
_diffrn_ambient_temperature 103.3
_diffrn_detector_area_resol_mean 16.0971
_diffrn_measured_fraction_theta_full 0.998
_diffrn_measured_fraction_theta_max 0.998
_diffrn_measurement_details
;
#__ type_ start__ end____ width___ exp.time_
  1 omega  -14.00   17.00   1.0000   10.0000
omega____ theta____ kappa____ phi______ frames
    -       18.5772 -111.0000  163.0000 31

#__ type_ start__ end____ width___ exp.time_
  2 omega   -8.00   86.00   1.0000   10.0000
omega____ theta____ kappa____ phi______ frames
    -       18.5772   77.0000  -60.0000 94

#__ type_ start__ end____ width___ exp.time_
  3 omega   -6.00   85.00   1.0000   10.0000
omega____ theta____ kappa____ phi______ frames
    -       18.5772   77.0000   60.0000 91

#__ type_ start__ end____ width___ exp.time_
  4 omega   27.00   61.00   1.0000   10.0000
omega____ theta____ kappa____ phi______ frames
    -       18.5772   37.0000 -120.0000 34

#__ type_ start__ end____ width___ exp.time_
  5 omega  -34.00   -5.00   1.0000   10.0000
omega____ theta____ kappa____ phi______ frames
    -       18.5772  -37.0000  150.0000 29

#__ type_ start__ end____ width___ exp.time_
  6 omega  -49.00    2.00   1.0000   10.0000
omega____ theta____ kappa____ phi______ frames
    -       18.5772  -77.0000  -90.0000 51

#__ type_ start__ end____ width___ exp.time_
  7 omega  -49.00   36.00   1.0000   10.0000
omega____ theta____ kappa____ phi______ frames
    -       18.5772  -37.0000   30.0000 85
;
_diffrn_measurement_device_type 'Xcalibur, Eos, Gemini'
_diffrn_measurement_method '\w scans'
_diffrn_orient_matrix_UB_11 0.0244360000
_diffrn_orient_matrix_UB_12 0.0426046000
_diffrn_orient_matrix_UB_13 0.0297089000
_diffrn_orient_matrix_UB_21 -0.0565728000
_diffrn_orient_matrix_UB_22 0.0257567000
_diffrn_orient_matrix_UB_23 -0.0342407000
_diffrn_orient_matrix_UB_31 -0.0396944000
_diffrn_orient_matrix_UB_32 -0.0104860000
_diffrn_orient_matrix_UB_33 0.0366159000
_diffrn_radiation_monochromator graphite
_diffrn_radiation_type 'Mo K\a'
_diffrn_radiation_wavelength 0.7107
_diffrn_reflns_av_R_equivalents 0.0709
_diffrn_reflns_av_unetI/netI 0.0721
_diffrn_reflns_limit_h_max 12
_diffrn_reflns_limit_h_min -12
_diffrn_reflns_limit_k_max 17
_diffrn_reflns_limit_k_min -17
_diffrn_reflns_limit_l_max 15
_diffrn_reflns_limit_l_min -13
_diffrn_reflns_number 14234
_diffrn_reflns_theta_full 26.00
_diffrn_reflns_theta_max 26.00
_diffrn_reflns_theta_min 3.04
_diffrn_source 'Enhance (Mo) X-ray Source'
_exptl_absorpt_coefficient_mu 0.277
_exptl_absorpt_correction_T_max 1.00000
_exptl_absorpt_correction_T_min 0.96165
_exptl_absorpt_correction_type multi-scan
_exptl_absorpt_process_details
;
CrysAlisPro, Agilent Technologies,
Version 1.171.35.11 (release 16-05-2011 CrysAlis171 .NET)
(compiled May 16 2011,17:55:39)
Empirical absorption correction using spherical harmonics,
 implemented in SCALE3 ABSPACK scaling algorithm.
;
_exptl_crystal_colour black
_exptl_crystal_density_diffrn 1.754
_exptl_crystal_density_method 'not measured'
_exptl_crystal_description block
_exptl_crystal_F_000 914
_exptl_crystal_size_max 0.25
_exptl_crystal_size_mid 0.08
_exptl_crystal_size_min 0.08
_refine_diff_density_max 0.464
_refine_diff_density_min -0.455
_refine_diff_density_rms 0.064
_refine_ls_extinction_method none
_refine_ls_goodness_of_fit_ref 1.043
_refine_ls_hydrogen_treatment mixed
_refine_ls_matrix_type full
_refine_ls_number_parameters 347
_refine_ls_number_reflns 3518
_refine_ls_number_restraints 21
_refine_ls_restrained_S_all 1.039
_refine_ls_R_factor_all 0.0915
_refine_ls_R_factor_gt 0.0601
_refine_ls_shift/su_max 0.000
_refine_ls_shift/su_mean 0.000
_refine_ls_structure_factor_coef Fsqd
_refine_ls_weighting_details 'calc w=1/[\s^2^(Fo^2^)+(0.0514P)^2^+0.8890P] where P=(Fo^2^+2Fc^2^)/3'
_refine_ls_weighting_scheme calc
_refine_ls_wR_factor_gt 0.1253
_refine_ls_wR_factor_ref 0.1407
_reflns_number_gt 2478
_reflns_number_total 3518
_reflns_threshold_expression >2sigma(I)
_cod_data_source_file jo7b03061_si_002.cif
_cod_data_source_block exp_3270
_cod_original_formula_sum 'C65.50 H9 N S3'
_cod_database_code 4034998
_reflns_odcompleteness_completeness 99.78
_reflns_odcompleteness_iscentric 1
_reflns_odcompleteness_theta 26.32

loop_
_space_group_symop_id
_space_group_symop_operation_xyz
1 'x, y, z'
2 '-x, y+1/2, -z'
3 '-x, -y, -z'
4 'x, -y-1/2, z'

loop_
_atom_site_label
_atom_site_type_symbol
_atom_site_fract_x
_atom_site_fract_y
_atom_site_fract_z
_atom_site_U_iso_or_equiv
_atom_site_adp_type
_atom_site_occupancy
_atom_site_symmetry_multiplicity
_atom_site_calc_flag
_atom_site_refinement_flags
_atom_site_disorder_assembly
_atom_site_disorder_group
S2 S -0.23227(11) 0.2500 -0.33635(10) 0.0399(3) Uani 1 2 d S . .
S1 S 0.04064(11) 0.2500 -0.17466(9) 0.0357(3) Uani 1 2 d S . .
C15 C -0.0200(3) 0.0643(2) 0.3797(3) 0.0378(8) Uani 1 1 d . . .
C30 C -0.1616(3) 0.2005(2) 0.3376(2) 0.0303(7) Uani 1 1 d . . .
C8 C 0.3441(3) 0.0645(2) 0.2017(3) 0.0309(7) Uani 1 1 d . . .
C6 C -0.1083(3) 0.1658(2) 0.0636(2) 0.0240(6) Uani 1 1 d . . .
C3 C 0.1588(3) 0.1660(2) 0.0278(2) 0.0264(7) Uani 1 1 d . . .
C28 C -0.1802(3) 0.1985(2) 0.1394(2) 0.0229(6) Uani 1 1 d . . .
C23 C 0.2987(3) 0.1986(2) 0.0730(2) 0.0264(7) Uani 1 1 d . . .
C25 C 0.4860(3) 0.2004(2) 0.2453(2) 0.0276(7) Uani 1 1 d . . .
C31 C -0.0666(3) 0.1489(3) 0.4270(3) 0.0375(8) Uani 1 1 d . . .
C29 C -0.1718(3) 0.1482(2) 0.2373(2) 0.0271(7) Uani 1 1 d . . .
C12 C 0.1300(3) 0.0033(2) 0.2339(3) 0.0378(8) Uani 1 1 d . . .
C27 C 0.5070(3) 0.1980(2) 0.4429(2) 0.0320(7) Uani 1 1 d . . .
C5 C -0.0234(3) 0.08769(19) 0.0907(2) 0.0268(7) Uani 1 1 d . . .
C24 C 0.3907(3) 0.1482(2) 0.1569(2) 0.0278(7) Uani 1 1 d . . .
C14 C -0.0853(3) 0.0650(2) 0.2629(3) 0.0318(7) Uani 1 1 d . . .
C4 C 0.1137(3) 0.0873(2) 0.0710(2) 0.0281(7) Uani 1 1 d . . .
C26 C 0.4974(3) 0.1479(2) 0.3467(3) 0.0314(7) Uani 1 1 d . . .
C2 C 0.0673(4) 0.2500 -0.0236(3) 0.0263(9) Uani 1 2 d S . .
C22 C 0.2108(3) 0.0851(3) 0.5101(3) 0.0436(9) Uani 1 1 d . . .
C1 C -0.0834(4) 0.2500 -0.0061(3) 0.0262(9) Uani 1 2 d S . .
N1 N -0.1840(3) 0.2500 -0.1176(3) 0.0400(10) Uani 1 2 d S . .
C7 C 0.2070(3) 0.0356(2) 0.1602(3) 0.0344(8) Uani 1 1 d . . .
C10 C 0.3350(3) 0.0334(2) 0.3899(3) 0.0406(9) Uani 1 1 d . . .
C18 C 0.4296(3) 0.1664(3) 0.5166(2) 0.0390(8) Uani 1 1 d . . .
C17 C 0.3459(3) 0.0851(3) 0.4904(3) 0.0416(9) Uani 1 1 d . . .
C44 C -0.1399(4) 0.2500 -0.2080(4) 0.0339(11) Uani 1 2 d S A .
C13 C -0.0114(3) 0.03561(19) 0.1908(3) 0.0325(8) Uani 1 1 d . . .
C16 C 0.1164(3) 0.0338(2) 0.4209(3) 0.0425(9) Uani 1 1 d . . .
C19 C 0.3817(4) 0.2500 0.5622(4) 0.0413(12) Uani 1 2 d S . .
C21 C 0.1655(3) 0.1654(3) 0.5546(3) 0.0449(10) Uani 1 1 d . . .
C32 C 0.0239(3) 0.1977(3) 0.5120(3) 0.0414(9) Uani 1 1 d . . .
C9 C 0.4088(3) 0.0643(2) 0.3188(3) 0.0345(8) Uani 1 1 d . . .
C11 C 0.1924(3) 0.0018(2) 0.3463(3) 0.0411(9) Uani 1 1 d . . .
C20 C 0.2522(5) 0.2500 0.5813(4) 0.0467(14) Uani 1 2 d S . .
C33 C -0.3334(5) 0.2283(3) -0.1279(5) 0.024(2) Uani 0.50 1 d PDU A -1
H33A H -0.3432 0.1987 -0.0614 0.029 Uiso 0.50 1 calc PR A -1
H33B H -0.3720 0.1858 -0.1893 0.029 Uiso 0.50 1 calc PR A -1
C34 C -0.4048(4) 0.3262(3) -0.1466(5) 0.0233(12) Uani 0.50 1 d PDU A -1
H34A H -0.3555 0.3707 -0.0905 0.028 Uiso 0.50 1 calc PR A -1
H34B H -0.4032 0.3513 -0.2174 0.028 Uiso 0.50 1 calc PR A -1
C35 C -0.5544(4) 0.3171(4) -0.1429(5) 0.0289(13) Uani 0.50 1 d PDU A -1
H35A H -0.5561 0.2923 -0.0720 0.035 Uiso 0.50 1 calc PR A -1
H35B H -0.6037 0.2723 -0.1987 0.035 Uiso 0.50 1 calc PR A -1
C36 C -0.6257(8) 0.4149(4) -0.1623(7) 0.045(2) Uani 0.50 1 d PDU A -1
H36A H -0.6298 0.4371 -0.2347 0.068 Uiso 0.50 1 calc PR A -1
H36B H -0.5743 0.4599 -0.1091 0.068 Uiso 0.50 1 calc PR A -1
H36C H -0.7177 0.4092 -0.1555 0.068 Uiso 0.50 1 calc PR A -1
S3 S -0.6141(3) 0.0335(3) -0.1042(4) 0.144(2) Uani 0.50 1 d P B 2
C37 C -0.5000 0.0000 0.0000 0.144(2) Uani 0.50 2 d SP . .

loop_
_atom_site_aniso_label
_atom_site_aniso_U_11
_atom_site_aniso_U_22
_atom_site_aniso_U_33
_atom_site_aniso_U_23
_atom_site_aniso_U_13
_atom_site_aniso_U_12
S2 0.0262(6) 0.0671(8) 0.0225(7) 0.000 0.0008(5) 0.000
S1 0.0198(5) 0.0661(8) 0.0199(7) 0.000 0.0038(4) 0.000
C15 0.0311(17) 0.0383(19) 0.045(2) 0.0226(15) 0.0119(16) -0.0097(15)
C30 0.0143(13) 0.0520(18) 0.0270(19) 0.0067(14) 0.0097(13) -0.0051(13)
C8 0.0247(15) 0.0244(15) 0.044(2) -0.0051(13) 0.0106(14) 0.0126(13)
C6 0.0182(13) 0.0302(16) 0.0210(17) -0.0094(12) 0.0011(12) -0.0085(12)
C3 0.0225(14) 0.0395(18) 0.0181(17) -0.0094(13) 0.0071(12) 0.0016(13)
C28 0.0117(12) 0.0322(15) 0.0241(17) -0.0030(12) 0.0037(12) -0.0058(11)
C23 0.0199(14) 0.0423(17) 0.0198(16) -0.0054(13) 0.0102(12) 0.0029(12)
C25 0.0103(12) 0.0421(17) 0.0305(18) -0.0025(13) 0.0058(12) 0.0036(12)
C31 0.0239(15) 0.064(2) 0.028(2) 0.0183(16) 0.0131(14) -0.0057(16)
C29 0.0130(13) 0.0357(17) 0.0332(19) 0.0025(13) 0.0074(12) -0.0097(12)
C12 0.0366(18) 0.0131(15) 0.063(3) 0.0018(14) 0.0123(17) -0.0002(13)
C27 0.0105(13) 0.058(2) 0.0232(18) 0.0077(14) -0.0014(12) 0.0064(13)
C5 0.0254(15) 0.0224(15) 0.0304(19) -0.0137(12) 0.0043(13) -0.0092(12)
C24 0.0200(14) 0.0365(17) 0.0287(18) -0.0073(13) 0.0099(13) 0.0103(13)
C14 0.0220(15) 0.0277(16) 0.046(2) 0.0091(14) 0.0097(15) -0.0105(13)
C4 0.0241(15) 0.0254(16) 0.0333(19) -0.0187(13) 0.0058(13) -0.0010(12)
C26 0.0162(14) 0.0411(18) 0.035(2) 0.0077(15) 0.0049(13) 0.0119(13)
C2 0.0159(19) 0.045(3) 0.018(2) 0.000 0.0049(17) 0.000
C22 0.0337(18) 0.061(2) 0.035(2) 0.0326(18) 0.0090(16) 0.0074(17)
C1 0.0157(19) 0.040(2) 0.021(2) 0.000 0.0020(17) 0.000
N1 0.0154(17) 0.081(3) 0.021(2) 0.000 0.0016(16) 0.000
C7 0.0331(17) 0.0192(15) 0.049(2) -0.0115(14) 0.0092(16) 0.0042(13)
C10 0.0339(18) 0.0302(18) 0.055(3) 0.0246(16) 0.0085(17) 0.0157(15)
C18 0.0198(15) 0.070(2) 0.0205(18) 0.0180(16) -0.0048(13) 0.0076(16)
C17 0.0279(17) 0.059(2) 0.035(2) 0.0316(18) 0.0038(15) 0.0149(16)
C44 0.024(2) 0.051(3) 0.024(3) 0.000 0.0027(19) 0.000
C13 0.0290(16) 0.0130(14) 0.053(2) -0.0037(13) 0.0071(15) -0.0096(12)
C16 0.0337(18) 0.0414(19) 0.052(2) 0.0325(17) 0.0115(17) 0.0009(16)
C19 0.020(2) 0.083(4) 0.015(3) 0.000 -0.0036(19) 0.000
C21 0.0270(17) 0.089(3) 0.0170(18) 0.0217(18) 0.0041(14) -0.0036(18)
C32 0.0247(15) 0.085(3) 0.0174(18) 0.0110(16) 0.0104(14) -0.0015(16)
C9 0.0245(15) 0.0307(17) 0.046(2) 0.0098(14) 0.0074(15) 0.0160(14)
C11 0.0354(18) 0.0215(17) 0.065(3) 0.0224(16) 0.0110(18) 0.0064(14)
C20 0.026(2) 0.100(4) 0.013(3) 0.000 0.0027(19) 0.000
C33 0.020(2) 0.024(6) 0.027(3) -0.001(2) 0.005(2) 0.003(2)
C34 0.022(3) 0.020(3) 0.026(3) 0.000(2) 0.004(3) 0.000(2)
C35 0.026(3) 0.033(3) 0.029(4) 0.000(3) 0.010(3) 0.001(3)
C36 0.019(4) 0.080(7) 0.033(5) -0.006(4) 0.002(3) 0.006(4)
S3 0.0645(19) 0.152(3) 0.244(6) -0.160(4) 0.091(3) -0.057(2)
C37 0.0645(19) 0.152(3) 0.244(6) -0.160(4) 0.091(3) -0.057(2)

loop_
_atom_type_symbol
_atom_type_description
_atom_type_scat_dispersion_real
_atom_type_scat_dispersion_imag
_atom_type_scat_source
C C 0.0033 0.0016 'International Tables Vol C Tables 4.2.6.8 and 6.1.1.4'
H H 0.0000 0.0000 'International Tables Vol C Tables 4.2.6.8 and 6.1.1.4'
N N 0.0061 0.0033 'International Tables Vol C Tables 4.2.6.8 and 6.1.1.4'
S S 0.1246 0.1234 'International Tables Vol C Tables 4.2.6.8 and 6.1.1.4'

loop_
_geom_angle_atom_site_label_1
_geom_angle_atom_site_label_2
_geom_angle_atom_site_label_3
_geom_angle
_geom_angle_site_symmetry_1
_geom_angle_site_symmetry_3
C44 S1 C2 94.92(19) . .
C14 C15 C31 108.1(3) . .
C16 C15 C31 119.3(3) . .
C16 C15 C14 120.2(3) . .
C30 C30 C31 119.66(19) 4_565 .
C30 C30 C29 120.25(17) 4_565 .
C29 C30 C31 107.9(3) . .
C24 C8 C9 107.9(3) . .
C7 C8 C24 119.2(3) . .
C7 C8 C9 119.9(3) . .
C28 C6 C1 109.9(2) . .
C5 C6 C28 118.9(3) . .
C5 C6 C1 124.2(3) . .
C23 C3 C2 109.6(3) . .
C4 C3 C23 119.8(3) . .
C4 C3 C2 124.3(3) . .
C6 C28 C28 108.54(15) . 4_565
C29 C28 C6 121.3(3) . .
C29 C28 C28 119.82(17) . 4_565
C23 C23 C3 108.43(16) 4_565 .
C24 C23 C3 120.8(3) . .
C24 C23 C23 120.37(17) . 4_565
C25 C25 C24 120.10(16) 4_565 .
C25 C25 C26 120.14(17) 4_565 .
C24 C25 C26 107.6(3) . .
C30 C31 C15 107.1(3) . .
C32 C31 C15 120.1(3) . .
C32 C31 C30 120.8(3) . .
C28 C29 C30 119.9(3) . .
C28 C29 C14 118.9(3) . .
C14 C29 C30 108.7(3) . .
C7 C12 C13 108.1(3) . .
C11 C12 C7 120.1(3) . .
C11 C12 C13 120.3(3) . .
C26 C27 C27 120.19(18) . 4_565
C26 C27 C18 120.1(3) . .
C18 C27 C27 107.71(19) . 4_565
C6 C5 C4 120.7(3) . .
C6 C5 C13 120.9(3) . .
C13 C5 C4 107.5(3) . .
C8 C24 C25 108.7(3) . .
C23 C24 C8 119.6(3) . .
C23 C24 C25 119.5(3) . .
C29 C14 C15 108.1(3) . .
C13 C14 C15 120.0(3) . .
C13 C14 C29 119.5(3) . .
C3 C4 C5 120.1(3) . .
C3 C4 C7 120.1(3) . .
C7 C4 C5 107.6(3) . .
C27 C26 C25 119.7(3) . .
C27 C26 C9 120.2(3) . .
C9 C26 C25 107.4(3) . .
C3 C2 S1 109.64(19) . .
C3 C2 S1 109.64(19) 4_565 .
C3 C2 C3 100.8(3) 4_565 .
C3 C2 C1 115.2(2) 4_565 .
C3 C2 C1 115.2(2) . .
C1 C2 S1 106.2(3) . .
C16 C22 C17 107.9(3) . .
C21 C22 C17 120.1(3) . .
C21 C22 C16 119.9(3) . .
C6 C1 C6 99.9(3) 4_565 .
C6 C1 C2 113.4(2) 4_565 .
C6 C1 C2 113.4(2) . .
N1 C1 C6 111.8(2) . 4_565
N1 C1 C6 111.8(2) . .
N1 C1 C2 106.6(3) . .
C1 N1 C33 118.5(3) . .
C1 N1 C33 118.5(3) . 4_565
C44 N1 C1 120.8(3) . .
C44 N1 C33 119.4(4) . .
C44 N1 C33 119.4(4) . 4_565
C33 N1 C33 23.2(3) . 4_565
C8 C7 C12 120.2(3) . .
C8 C7 C4 120.5(3) . .
C4 C7 C12 108.3(3) . .
C17 C10 C11 107.9(3) . .
C9 C10 C17 119.9(3) . .
C9 C10 C11 119.9(3) . .
C17 C18 C27 119.5(3) . .
C17 C18 C19 120.2(3) . .
C19 C18 C27 108.5(3) . .
C10 C17 C22 108.2(3) . .
C18 C17 C22 119.5(3) . .
C18 C17 C10 120.4(3) . .
S2 C44 S1 120.1(3) . .
N1 C44 S2 128.3(3) . .
N1 C44 S1 111.5(3) . .
C5 C13 C12 108.5(3) . .
C14 C13 C12 119.7(3) . .
C14 C13 C5 120.3(3) . .
C15 C16 C22 120.4(3) . .
C15 C16 C11 119.8(3) . .
C22 C16 C11 108.2(3) . .
C18 C19 C18 107.6(4) 4_565 .
C20 C19 C18 120.4(2) . .
C20 C19 C18 120.4(2) . 4_565
C22 C21 C32 120.1(3) . .
C22 C21 C20 120.3(3) . .
C32 C21 C20 107.4(3) . .
C31 C32 C21 120.2(3) . .
C31 C32 C32 119.5(2) . 4_565
C21 C32 C32 108.1(2) . 4_565
C8 C9 C26 108.4(3) . .
C10 C9 C8 120.0(3) . .
C10 C9 C26 119.7(3) . .
C12 C11 C10 119.8(3) . .
C12 C11 C16 120.0(3) . .
C16 C11 C10 107.9(3) . .
C19 C20 C21 119.4(2) . .
C19 C20 C21 119.4(2) . 4_565
C21 C20 C21 108.9(4) . 4_565
N1 C33 H33A 110.9 . .
N1 C33 H33B 110.9 . .
N1 C33 C34 104.5(3) . .
H33A C33 H33B 108.9 . .
C34 C33 H33A 110.9 . .
C34 C33 H33B 110.9 . .
C33 C34 H34A 109.6 . .
C33 C34 H34B 109.6 . .
H34A C34 H34B 108.1 . .
C35 C34 C33 110.3(4) . .
C35 C34 H34A 109.6 . .
C35 C34 H34B 109.6 . .
C34 C35 H35A 109.6 . .
C34 C35 H35B 109.6 . .
C34 C35 C36 110.1(5) . .
H35A C35 H35B 108.2 . .
C36 C35 H35A 109.6 . .
C36 C35 H35B 109.6 . .
S3 C37 S3 180.0(7) . 3_455

loop_
_geom_bond_atom_site_label_1
_geom_bond_atom_site_label_2
_geom_bond_distance
_geom_bond_site_symmetry_2
S2 C44 1.634(4) .
S1 C2 1.862(4) .
S1 C44 1.749(4) .
C15 C31 1.462(5) .
C15 C14 1.443(4) .
C15 C16 1.393(4) .
C30 C30 1.381(6) 4_565
C30 C31 1.453(4) .
C30 C29 1.446(4) .
C8 C24 1.435(4) .
C8 C7 1.393(4) .
C8 C9 1.447(4) .
C6 C28 1.435(4) .
C6 C5 1.368(4) .
C6 C1 1.534(4) .
C3 C23 1.438(4) .
C3 C4 1.361(4) .
C3 C2 1.520(4) .
C28 C28 1.435(5) 4_565
C28 C29 1.410(4) .
C23 C23 1.433(6) 4_565
C23 C24 1.390(4) .
C25 C25 1.383(6) 4_565
C25 C24 1.451(4) .
C25 C26 1.458(4) .
C31 C32 1.380(5) .
C29 C14 1.433(4) .
C12 C7 1.447(5) .
C12 C13 1.448(4) .
C12 C11 1.390(5) .
C27 C27 1.451(6) 4_565
C27 C26 1.388(4) .
C27 C18 1.448(4) .
C5 C4 1.474(4) .
C5 C13 1.440(4) .
C14 C13 1.397(4) .
C4 C7 1.445(4) .
C26 C9 1.451(4) .
C2 C3 1.520(4) 4_565
C2 C1 1.597(5) .
C22 C17 1.454(4) .
C22 C16 1.445(5) .
C22 C21 1.389(5) .
C1 C6 1.534(4) 4_565
C1 N1 1.490(5) .
N1 C44 1.345(5) .
N1 C33 1.506(6) 4_565
N1 C33 1.506(6) .
C10 C17 1.444(5) .
C10 C9 1.392(4) .
C10 C11 1.455(4) .
C18 C17 1.396(5) .
C18 C19 1.445(4) .
C16 C11 1.448(5) .
C19 C18 1.445(4) 4_565
C19 C20 1.395(6) .
C21 C32 1.449(4) .
C21 C20 1.451(4) .
C32 C32 1.459(7) 4_565
C20 C21 1.451(4) 4_565
C33 H33A 0.9700 .
C33 H33B 0.9700 .
C33 C34 1.530(2) .
C34 H34A 0.9700 .
C34 H34B 0.9700 .
C34 C35 1.528(2) .
C35 H35A 0.9700 .
C35 H35B 0.9700 .
C35 C36 1.530(2) .
C36 H36A 0.9600 .
C36 H36B 0.9600 .
C36 H36C 0.9600 .
S3 C37 1.560(5) .
C37 S3 1.560(5) 3_455

loop_
_geom_torsion_atom_site_label_1
_geom_torsion_atom_site_label_2
_geom_torsion_atom_site_label_3
_geom_torsion_atom_site_label_4
_geom_torsion
_geom_torsion_site_symmetry_1
_geom_torsion_site_symmetry_4
S1 C2 C1 C6 -123.5(2) . 4_565
S1 C2 C1 C6 123.5(2) . .
S1 C2 C1 N1 0.0 . .
C15 C31 C32 C21 0.2(4) . .
C15 C31 C32 C32 138.1(2) . 4_565
C15 C14 C13 C12 0.8(4) . .
C15 C14 C13 C5 -138.4(3) . .
C15 C16 C11 C12 1.3(4) . .
C15 C16 C11 C10 143.4(3) . .
C30 C30 C31 C15 -142.83(17) 4_565 .
C30 C30 C31 C32 -0.1(3) 4_565 .
C30 C30 C29 C28 0.7(3) 4_565 .
C30 C30 C29 C14 142.41(16) 4_565 .
C30 C31 C32 C21 -137.9(3) . .
C30 C31 C32 C32 0.1(3) . 4_565
C30 C29 C14 C15 0.0(3) . .
C30 C29 C14 C13 -142.1(3) . .
C6 C28 C29 C30 140.2(3) . .
C6 C28 C29 C14 2.4(4) . .
C6 C5 C4 C3 1.7(4) . .
C6 C5 C4 C7 144.0(3) . .
C6 C5 C13 C12 -144.1(3) . .
C6 C5 C13 C14 -0.9(4) . .
C6 C1 N1 C44 -124.5(2) . .
C6 C1 N1 C44 124.5(2) 4_565 .
C6 C1 N1 C33 68.7(3) . 4_565
C6 C1 N1 C33 -42.3(3) 4_565 4_565
C6 C1 N1 C33 42.3(3) . .
C6 C1 N1 C33 -68.7(3) 4_565 .
C3 C23 C24 C8 -2.2(4) . .
C3 C23 C24 C25 -140.3(3) . .
C3 C4 C7 C8 -1.1(4) . .
C3 C4 C7 C12 142.9(3) . .
C3 C2 C1 C6 1.9(4) . .
C3 C2 C1 C6 -115.0(2) 4_565 .
C3 C2 C1 C6 115.0(2) . 4_565
C3 C2 C1 C6 -1.9(4) 4_565 4_565
C3 C2 C1 N1 121.6(2) 4_565 .
C3 C2 C1 N1 -121.6(2) . .
C28 C6 C5 C4 -136.5(3) . .
C28 C6 C5 C13 3.2(4) . .
C28 C6 C1 C6 16.9(4) . 4_565
C28 C6 C1 C2 137.9(3) . .
C28 C6 C1 N1 -101.5(3) . .
C28 C28 C29 C30 -0.7(3) 4_565 .
C28 C28 C29 C14 -138.6(2) 4_565 .
C28 C29 C14 C15 142.2(3) . .
C28 C29 C14 C13 0.1(4) . .
C23 C3 C4 C5 136.4(3) . .
C23 C3 C4 C7 -1.3(4) . .
C23 C3 C2 S1 98.9(2) . .
C23 C3 C2 C3 -16.7(4) . 4_565
C23 C3 C2 C1 -141.4(3) . .
C23 C23 C24 C8 138.7(2) 4_565 .
C23 C23 C24 C25 0.6(3) 4_565 .
C25 C25 C24 C8 -142.80(16) 4_565 .
C25 C25 C24 C23 -0.6(3) 4_565 .
C25 C25 C26 C27 0.6(3) 4_565 .
C25 C25 C26 C9 142.39(17) 4_565 .
C25 C26 C9 C8 0.4(3) . .
C25 C26 C9 C10 -142.6(3) . .
C31 C15 C14 C29 -0.3(3) . .
C31 C15 C14 C13 141.6(3) . .
C31 C15 C16 C22 0.4(4) . .
C31 C15 C16 C11 -138.5(3) . .
C31 C30 C29 C28 -141.5(3) . .
C31 C30 C29 C14 0.2(3) . .
C29 C30 C31 C15 -0.4(3) . .
C29 C30 C31 C32 142.4(3) . .
C29 C14 C13 C12 138.4(3) . .
C29 C14 C13 C5 -0.8(4) . .
C27 C27 C26 C25 -0.6(3) 4_565 .
C27 C27 C26 C9 -137.5(2) 4_565 .
C27 C27 C18 C17 143.0(2) 4_565 .
C27 C27 C18 C19 0.0(3) 4_565 .
C27 C26 C9 C8 141.9(3) . .
C27 C26 C9 C10 -1.0(4) . .
C27 C18 C17 C22 -139.1(3) . .
C27 C18 C17 C10 -0.7(4) . .
C27 C18 C19 C18 0.0(4) . 4_565
C27 C18 C19 C20 143.3(3) . .
C5 C6 C28 C28 140.8(2) . 4_565
C5 C6 C28 C29 -4.0(4) . .
C5 C6 C1 C6 -133.5(2) . 4_565
C5 C6 C1 C2 -12.4(4) . .
C5 C6 C1 N1 108.2(3) . .
C5 C4 C7 C8 -143.5(3) . .
C5 C4 C7 C12 0.6(3) . .
C24 C8 C7 C12 -138.0(3) . .
C24 C8 C7 C4 1.9(4) . .
C24 C8 C9 C26 -0.6(3) . .
C24 C8 C9 C10 142.2(3) . .
C24 C25 C26 C27 -141.8(3) . .
C24 C25 C26 C9 0.0(3) . .
C14 C15 C31 C30 0.4(3) . .
C14 C15 C31 C32 -142.7(3) . .
C14 C15 C16 C22 138.2(3) . .
C14 C15 C16 C11 -0.7(4) . .
C4 C3 C23 C23 -142.1(2) . 4_565
C4 C3 C23 C24 3.0(4) . .
C4 C3 C2 S1 -109.4(3) . .
C4 C3 C2 C3 135.0(2) . 4_565
C4 C3 C2 C1 10.3(4) . .
C4 C5 C13 C12 0.3(3) . .
C4 C5 C13 C14 143.5(3) . .
C26 C25 C24 C8 -0.4(3) . .
C26 C25 C24 C23 141.8(3) . .
C26 C27 C18 C17 0.3(4) . .
C26 C27 C18 C19 -142.7(3) . .
C2 S1 C44 S2 180.0 . .
C2 S1 C44 N1 0.0 . .
C2 C3 C23 C23 11.1(2) . 4_565
C2 C3 C23 C24 156.1(3) . .
C2 C3 C4 C5 -12.7(4) . .
C2 C3 C4 C7 -150.3(3) . .
C2 C1 N1 C44 0.0 . .
C2 C1 N1 C33 -166.79(18) . 4_565
C2 C1 N1 C33 166.79(18) . .
C22 C16 C11 C12 -142.0(3) . .
C22 C16 C11 C10 0.1(3) . .
C22 C21 C32 C31 -0.1(5) . .
C22 C21 C32 C32 -142.2(2) . 4_565
C22 C21 C20 C19 -0.3(5) . .
C22 C21 C20 C21 141.9(3) . 4_565
C1 C6 C28 C28 -11.4(2) . 4_565
C1 C6 C28 C29 -156.2(3) . .
C1 C6 C5 C4 11.3(4) . .
C1 C6 C5 C13 151.1(3) . .
C1 N1 C44 S2 180.0 . .
C1 N1 C44 S1 0.0 . .
C1 N1 C33 C34 103.1(4) . .
N1 C33 C34 C35 -172.2(4) . .
C7 C8 C24 C23 -0.2(4) . .
C7 C8 C24 C25 142.0(3) . .
C7 C8 C9 C26 -141.6(3) . .
C7 C8 C9 C10 1.2(4) . .
C7 C12 C13 C5 0.1(3) . .
C7 C12 C13 C14 -143.5(3) . .
C7 C12 C11 C10 0.4(4) . .
C7 C12 C11 C16 138.1(3) . .
C18 C27 C26 C25 137.5(3) . .
C18 C27 C26 C9 0.6(4) . .
C18 C19 C20 C21 -0.2(6) . .
C18 C19 C20 C21 0.2(6) 4_565 4_565
C18 C19 C20 C21 -138.5(3) . 4_565
C18 C19 C20 C21 138.5(3) 4_565 .
C17 C22 C16 C15 -142.9(3) . .
C17 C22 C16 C11 0.2(3) . .
C17 C22 C21 C32 138.1(3) . .
C17 C22 C21 C20 0.4(5) . .
C17 C10 C9 C8 -138.1(3) . .
C17 C10 C9 C26 0.5(4) . .
C17 C10 C11 C12 141.8(3) . .
C17 C10 C11 C16 -0.4(3) . .
C17 C18 C19 C18 -142.7(3) . 4_565
C17 C18 C19 C20 0.6(5) . .
C44 S1 C2 C3 -125.10(19) . 4_565
C44 S1 C2 C3 125.10(19) . .
C44 S1 C2 C1 0.0 . .
C44 N1 C33 C34 -90.0(4) . .
C13 C12 C7 C8 143.8(3) . .
C13 C12 C7 C4 -0.4(3) . .
C13 C12 C11 C10 -138.5(3) . .
C13 C12 C11 C16 -0.8(4) . .
C13 C5 C4 C3 -142.8(3) . .
C13 C5 C4 C7 -0.5(3) . .
C16 C15 C31 C30 142.7(3) . .
C16 C15 C31 C32 -0.3(4) . .
C16 C15 C14 C29 -142.2(3) . .
C16 C15 C14 C13 -0.3(4) . .
C16 C22 C17 C10 -0.5(3) . .
C16 C22 C17 C18 142.5(3) . .
C16 C22 C21 C32 0.1(5) . .
C16 C22 C21 C20 -137.6(3) . .
C19 C18 C17 C22 -0.5(5) . .
C19 C18 C17 C10 137.9(3) . .
C21 C22 C17 C10 -142.9(3) . .
C21 C22 C17 C18 0.0(4) . .
C21 C22 C16 C15 -0.3(5) . .
C21 C22 C16 C11 142.8(3) . .
C32 C21 C20 C19 -142.7(4) . .
C32 C21 C20 C21 -0.5(5) . 4_565
C9 C8 C24 C23 -141.6(3) . .
C9 C8 C24 C25 0.6(3) . .
C9 C8 C7 C12 -1.3(4) . .
C9 C8 C7 C4 138.6(3) . .
C9 C10 C17 C22 142.8(3) . .
C9 C10 C17 C18 0.3(4) . .
C9 C10 C11 C12 -0.5(4) . .
C9 C10 C11 C16 -142.7(3) . .
C11 C12 C7 C8 0.5(4) . .
C11 C12 C7 C4 -143.7(3) . .
C11 C12 C13 C5 143.3(3) . .
C11 C12 C13 C14 -0.2(4) . .
C11 C10 C17 C22 0.5(3) . .
C11 C10 C17 C18 -142.0(3) . .
C11 C10 C9 C8 -0.3(4) . .
C11 C10 C9 C26 138.3(3) . .
C20 C21 C32 C31 142.5(3) . .
C20 C21 C32 C32 0.3(3) . 4_565
C33 N1 C44 S2 13.33(18) . .
C33 N1 C44 S2 -13.33(18) 4_565 .
C33 N1 C44 S1 -166.67(18) . .
C33 N1 C44 S1 166.67(18) 4_565 .
C33 N1 C33 C34 6.7(4) 4_565 .
C33 C34 C35 C36 -179.7(5) . .
